data_4112299
loop_
_publ_author_name
'J. Chris Slootweg'
'Marius Schakel'
'Frans J. J. de Kanter'
'Andreas W. Ehlers'
'Sergei I. Kozhushkov'
'Armin de Meijere'
'Martin Lutz'
'Anthony L. Spek'
'Koop Lammertsma'

_publ_contact_author_address
; Bijvoet Center for Biomolecular Research
  Dep. Crystal and Structural Chemistry
  Utrecht University
  Padualaan 8
  3584 CH Utrecht
  The Netherlands
;
_publ_contact_author_email m.lutz@chem.uu.nl
_publ_contact_author_fax '[+31] 30 2533940'
_publ_contact_author_name 'Martin Lutz'
_publ_contact_author_phone '[+31] 30 2533902'
_publ_section_title
;
 Branched Phospha[7]triangulanes
;
_journal_name_full 'Journal of the American Chemical Society'
_journal_page_first 3050
_journal_page_last 3051
_journal_paper_doi 10.1021/ja031648p
_journal_volume 126
_journal_year 2004
_chemical_formula_moiety 'C20 H21 P'
_chemical_formula_sum 'C20 H21 P'
_chemical_formula_weight 292.34
_chemical_name_systematic
; 
 ? 
;
_space_group_IT_number 11
_symmetry_cell_setting monoclinic
_symmetry_space_group_name_Hall '-P 2yb'
_symmetry_space_group_name_H-M 'P 1 21/m 1'
_atom_sites_solution_hydrogens difmap
_atom_sites_solution_primary direct
_atom_sites_solution_secondary difmap
_audit_creation_method SHELXL-97
_cell_angle_alpha 90.00
_cell_angle_beta 115.6968(6)
_cell_angle_gamma 90.00
_cell_formula_units_Z 2
_cell_length_a 7.8462(1)
_cell_length_b 12.9734(2)
_cell_length_c 8.7058(1)
_cell_measurement_reflns_used 25677
_cell_measurement_temperature 150(2)
_cell_measurement_theta_max 27.48
_cell_measurement_theta_min 1.02
_cell_volume 798.538(19)
_computing_cell_refinement HKL2000
_computing_data_collection 'Nonius COLLECT'
_computing_data_reduction HKL2000
_computing_structure_refinement 'SHELXL-97 (Sheldrick, 1997)'
_computing_structure_solution 'SHELXS-97 (Sheldrick, 1990)'
_diffrn_ambient_temperature 150(2)
_diffrn_measured_fraction_theta_full 0.998
_diffrn_measured_fraction_theta_max 0.998
_diffrn_measurement_device_type 'Nonius KappaCCD'
_diffrn_radiation_monochromator graphite
_diffrn_radiation_source 'rotating anode'
_diffrn_radiation_type MoK\a
_diffrn_radiation_wavelength 0.71073
_diffrn_reflns_av_R_equivalents 0.0369
_diffrn_reflns_av_sigmaI/netI 0.0211
_diffrn_reflns_limit_h_max 10
_diffrn_reflns_limit_h_min -10
_diffrn_reflns_limit_k_max 16
_diffrn_reflns_limit_k_min -16
_diffrn_reflns_limit_l_max 11
_diffrn_reflns_limit_l_min -11
_diffrn_reflns_number 15383
_diffrn_reflns_theta_full 27.46
_diffrn_reflns_theta_max 27.46
_diffrn_reflns_theta_min 2.60
_exptl_absorpt_coefficient_mu 0.164
_exptl_absorpt_correction_type none
_exptl_crystal_colour colourless
_exptl_crystal_density_diffrn 1.216
_exptl_crystal_description needle
_exptl_crystal_F_000 312
_exptl_crystal_size_max 0.46
_exptl_crystal_size_mid 0.36
_exptl_crystal_size_min 0.09
_refine_diff_density_max 0.278
_refine_diff_density_min -0.285
_refine_diff_density_rms 0.038
_refine_ls_extinction_method none
_refine_ls_goodness_of_fit_ref 1.047
_refine_ls_hydrogen_treatment mixed
_refine_ls_matrix_type full
_refine_ls_number_parameters 138
_refine_ls_number_reflns 1913
_refine_ls_number_restraints 0
_refine_ls_restrained_S_all 1.047
_refine_ls_R_factor_all 0.0354
_refine_ls_R_factor_gt 0.0307
_refine_ls_shift/su_max 0.000
_refine_ls_shift/su_mean 0.000
_refine_ls_structure_factor_coef Fsqd
_refine_ls_weighting_details 'calc w=1/[\s^2^(Fo^2^)+(0.0360P)^2^+0.3154P] where P=(Fo^2^+2Fc^2^)/3'
_refine_ls_weighting_scheme calc
_refine_ls_wR_factor_gt 0.0784
_refine_ls_wR_factor_ref 0.0812
_reflns_number_gt 1738
_reflns_number_total 1913
_reflns_threshold_expression I>2\s(I)
_cod_data_source_file ja031648psi20031211_113904_2.cif
_cod_data_source_block s2644a
_cod_original_cell_volume 798.537(18)
_cod_original_sg_symbol_H-M 'P 21/m'
_cod_database_code 4112299

loop_
_symmetry_equiv_pos_as_xyz
'x, y, z'
'-x, y+1/2, -z'
'-x, -y, -z'
'x, -y-1/2, z'

loop_
_atom_site_label
_atom_site_type_symbol
_atom_site_fract_x
_atom_site_fract_y
_atom_site_fract_z
_atom_site_U_iso_or_equiv
_atom_site_adp_type
_atom_site_occupancy
_atom_site_symmetry_multiplicity
_atom_site_calc_flag
_atom_site_refinement_flags
P1 P 0.56283(5) 0.2500 0.45078(5) 0.01887(12) Uani 1 2 d S
C1 C 0.67813(14) 0.19333(8) 0.66589(13) 0.0169(2) Uani 1 1 d .
C2 C 0.82087(15) 0.11021(8) 0.74333(13) 0.0188(2) Uani 1 1 d .
C3 C 1.02861(16) 0.10029(9) 0.84602(15) 0.0242(3) Uani 1 1 d .
H3A H 1.0747(19) 0.0656(12) 0.9579(19) 0.032(4) Uiso 1 1 d .
H3B H 1.1090(19) 0.1574(11) 0.8383(17) 0.028(4) Uiso 1 1 d .
C4 C 0.92396(18) 0.03629(10) 0.68435(17) 0.0264(3) Uani 1 1 d .
H4A H 0.905(2) -0.0368(13) 0.697(2) 0.038(4) Uiso 1 1 d .
H4B H 0.9449(19) 0.0557(12) 0.5860(19) 0.032(4) Uiso 1 1 d .
C5 C 0.64557(15) 0.10895(8) 0.76586(14) 0.0197(2) Uani 1 1 d .
C6 C 0.49745(19) 0.03190(10) 0.74551(18) 0.0303(3) Uani 1 1 d .
H6A H 0.536(2) -0.0403(13) 0.754(2) 0.039(4) Uiso 1 1 d .
H6B H 0.368(2) 0.0471(12) 0.665(2) 0.037(4) Uiso 1 1 d .
C7 C 0.58773(17) 0.09744(10) 0.90656(16) 0.0260(3) Uani 1 1 d .
H7A H 0.511(2) 0.1508(12) 0.9191(17) 0.028(4) Uiso 1 1 d .
H7B H 0.673(2) 0.0650(13) 1.009(2) 0.037(4) Uiso 1 1 d .
C8 C 0.3110(2) 0.2500 0.39938(19) 0.0180(3) Uani 1 2 d S
C9 C 0.1898(2) 0.2500 0.22569(19) 0.0204(3) Uani 1 2 d S
H9 H 0.2417 0.2500 0.1453 0.024 Uiso 1 2 calc SR
C10 C -0.0059(2) 0.2500 0.1675(2) 0.0234(3) Uani 1 2 d S
H10 H -0.0866 0.2500 0.0488 0.028 Uiso 1 2 calc SR
C11 C -0.0818(2) 0.2500 0.2847(2) 0.0234(3) Uani 1 2 d S
H11 H -0.2151 0.2500 0.2463 0.028 Uiso 1 2 calc SR
C12 C 0.0372(2) 0.2500 0.4587(2) 0.0221(3) Uani 1 2 d S
H12 H -0.0153 0.2500 0.5386 0.026 Uiso 1 2 calc SR
C13 C 0.2324(2) 0.2500 0.51598(19) 0.0206(3) Uani 1 2 d S
H13 H 0.3127 0.2500 0.6349 0.025 Uiso 1 2 calc SR

loop_
_atom_site_aniso_label
_atom_site_aniso_U_11
_atom_site_aniso_U_22
_atom_site_aniso_U_33
_atom_site_aniso_U_23
_atom_site_aniso_U_13
_atom_site_aniso_U_12
P1 0.0153(2) 0.0244(2) 0.0168(2) 0.000 0.00682(15) 0.000
C1 0.0152(5) 0.0172(5) 0.0176(5) -0.0009(4) 0.0065(4) -0.0001(4)
C2 0.0197(5) 0.0157(5) 0.0210(5) -0.0002(4) 0.0086(4) 0.0006(4)
C3 0.0191(6) 0.0239(6) 0.0275(6) 0.0030(5) 0.0080(5) 0.0051(4)
C4 0.0288(6) 0.0191(6) 0.0339(6) -0.0019(5) 0.0161(5) 0.0042(5)
C5 0.0186(5) 0.0168(5) 0.0233(5) 0.0005(4) 0.0088(4) -0.0008(4)
C6 0.0289(6) 0.0218(6) 0.0404(7) 0.0005(5) 0.0152(6) -0.0071(5)
C7 0.0253(6) 0.0259(6) 0.0305(6) 0.0054(5) 0.0155(5) 0.0003(5)
C8 0.0156(7) 0.0181(7) 0.0191(7) 0.000 0.0065(6) 0.000
C9 0.0196(7) 0.0238(8) 0.0187(7) 0.000 0.0090(6) 0.000
C10 0.0191(8) 0.0291(8) 0.0176(7) 0.000 0.0038(6) 0.000
C11 0.0157(7) 0.0266(8) 0.0266(8) 0.000 0.0080(6) 0.000
C12 0.0211(8) 0.0236(8) 0.0242(8) 0.000 0.0124(6) 0.000
C13 0.0201(8) 0.0238(8) 0.0169(7) 0.000 0.0071(6) 0.000

loop_
_atom_type_symbol
_atom_type_description
_atom_type_scat_dispersion_real
_atom_type_scat_dispersion_imag
_atom_type_scat_source
C C 0.0033 0.0016 'International Tables Vol C Tables 4.2.6.8 and 6.1.1.4'
H H 0.0000 0.0000 'International Tables Vol C Tables 4.2.6.8 and 6.1.1.4'
P P 0.1023 0.0942 'International Tables Vol C Tables 4.2.6.8 and 6.1.1.4'

loop_
_geom_angle_atom_site_label_1
_geom_angle_atom_site_label_2
_geom_angle_atom_site_label_3
_geom_angle
_geom_angle_site_symmetry_1
_geom_angle_site_symmetry_3
C8 P1 C1 104.55(6) . 4_565
C8 P1 C1 104.55(6) . .
C1 P1 C1 47.02(6) 4_565 .
C1 C1 C5 137.37(6) 4_565 .
C1 C1 C2 136.40(6) 4_565 .
C5 C1 C2 59.24(7) . .
C1 C1 P1 66.49(3) 4_565 .
C5 C1 P1 139.00(8) . .
C2 C1 P1 133.67(8) . .
C5 C2 C4 136.14(10) . .
C5 C2 C3 139.79(10) . .
C4 C2 C3 62.07(8) . .
C5 C2 C1 60.35(7) . .
C4 C2 C1 136.71(10) . .
C3 C2 C1 138.46(10) . .
C2 C3 C4 58.85(7) . .
C2 C3 H3A 118.0(8) . .
C4 C3 H3A 118.7(9) . .
C2 C3 H3B 117.2(8) . .
C4 C3 H3B 116.5(8) . .
H3A C3 H3B 115.7(11) . .
C2 C4 C3 59.09(7) . .
C2 C4 H4A 117.0(9) . .
C3 C4 H4A 118.0(9) . .
C2 C4 H4B 117.6(9) . .
C3 C4 H4B 116.2(9) . .
H4A C4 H4B 116.6(13) . .
C2 C5 C6 136.10(10) . .
C2 C5 C7 138.41(10) . .
C6 C5 C7 61.82(8) . .
C2 C5 C1 60.41(7) . .
C6 C5 C1 138.58(10) . .
C7 C5 C1 138.33(10) . .
C5 C6 C7 59.18(8) . .
C5 C6 H6A 116.1(9) . .
C7 C6 H6A 117.3(9) . .
C5 C6 H6B 118.1(9) . .
C7 C6 H6B 118.2(9) . .
H6A C6 H6B 116.1(13) . .
C5 C7 C6 59.00(8) . .
C5 C7 H7A 117.1(8) . .
C6 C7 H7A 116.4(8) . .
C5 C7 H7B 118.3(9) . .
C6 C7 H7B 118.3(10) . .
H7A C7 H7B 115.9(12) . .
C9 C8 C13 118.61(14) . .
C9 C8 P1 115.00(11) . .
C13 C8 P1 126.38(12) . .
C10 C9 C8 121.37(14) . .
C10 C9 H9 119.3 . .
C8 C9 H9 119.3 . .
C11 C10 C9 119.34(15) . .
C11 C10 H10 120.3 . .
C9 C10 H10 120.3 . .
C10 C11 C12 120.09(15) . .
C10 C11 H11 120.0 . .
C12 C11 H11 120.0 . .
C13 C12 C11 120.32(15) . .
C13 C12 H12 119.8 . .
C11 C12 H12 119.8 . .
C12 C13 C8 120.27(14) . .
C12 C13 H13 119.9 . .
C8 C13 H13 119.9 . .

loop_
_geom_bond_atom_site_label_1
_geom_bond_atom_site_label_2
_geom_bond_distance
_geom_bond_site_symmetry_2
P1 C8 1.8265(15) .
P1 C1 1.8430(11) 4_565
P1 C1 1.8430(11) .
C1 C1 1.470(2) 4_565
C1 C5 1.4879(14) .
C1 C2 1.4889(14) .
C2 C5 1.4712(15) .
C2 C4 1.4825(15) .
C2 C3 1.4862(15) .
C3 C4 1.5305(17) .
C3 H3A 0.988(15) .
C3 H3B 0.994(15) .
C4 H4A 0.974(16) .
C4 H4B 0.972(15) .
C5 C6 1.4841(15) .
C5 C7 1.4869(16) .
C6 C7 1.5262(18) .
C6 H6A 0.976(17) .
C6 H6B 0.974(16) .
C7 H7A 0.956(15) .
C7 H7B 0.952(16) .
C8 C9 1.394(2) .
C8 C13 1.398(2) .
C9 C10 1.393(2) .
C9 H9 0.9500 .
C10 C11 1.386(2) .
C10 H10 0.9500 .
C11 C12 1.393(2) .
C11 H11 0.9500 .
C12 C13 1.390(2) .
C12 H12 0.9500 .
C13 H13 0.9500 .

loop_
_geom_torsion_atom_site_label_1
_geom_torsion_atom_site_label_2
_geom_torsion_atom_site_label_3
_geom_torsion_atom_site_label_4
_geom_torsion
_geom_torsion_site_symmetry_1
_geom_torsion_site_symmetry_4
C8 P1 C1 C1 -96.48(3) . 4_565
C8 P1 C1 C5 39.77(12) . .
C1 P1 C1 C5 136.26(11) 4_565 .
C8 P1 C1 C2 130.94(10) . .
C1 P1 C1 C2 -132.58(10) 4_565 .
C1 C1 C2 C5 128.06(8) 4_565 .
P1 C1 C2 C5 -130.24(11) . .
C1 C1 C2 C4 -104.67(13) 4_565 .
C5 C1 C2 C4 127.27(15) . .
P1 C1 C2 C4 -3.0(2) . .
C1 C1 C2 C3 -4.99(19) 4_565 .
C5 C1 C2 C3 -133.05(16) . .
P1 C1 C2 C3 96.71(16) . .
C5 C2 C3 C4 129.56(16) . .
C1 C2 C3 C4 -130.09(16) . .
C5 C2 C4 C3 -134.09(15) . .
C1 C2 C4 C3 132.28(15) . .
C4 C2 C5 C6 2.8(2) . .
C3 C2 C5 C6 -97.84(19) . .
C1 C2 C5 C6 130.81(16) . .
C4 C2 C5 C7 101.08(19) . .
C3 C2 C5 C7 0.5(2) . .
C1 C2 C5 C7 -130.86(16) . .
C4 C2 C5 C1 -128.05(15) . .
C3 C2 C5 C1 131.36(16) . .
C1 C1 C5 C2 -126.71(8) 4_565 .
P1 C1 C5 C2 122.69(12) . .
C1 C1 C5 C6 105.78(14) 4_565 .
C2 C1 C5 C6 -127.51(16) . .
P1 C1 C5 C6 -4.8(2) . .
C1 C1 C5 C7 4.26(19) 4_565 .
C2 C1 C5 C7 130.97(16) . .
P1 C1 C5 C7 -106.34(16) . .
C2 C5 C6 C7 131.83(15) . .
C1 C5 C6 C7 -132.35(16) . .
C2 C5 C7 C6 -128.89(16) . .
C1 C5 C7 C6 132.65(16) . .
C1 P1 C8 C9 155.66(3) 4_565 .
C1 P1 C8 C9 -155.66(3) . .
C1 P1 C8 C13 -24.34(3) 4_565 .
C1 P1 C8 C13 24.34(3) . .
C13 C8 C9 C10 0.0 . .
P1 C8 C9 C10 180.0 . .
C8 C9 C10 C11 0.0 . .
C9 C10 C11 C12 0.0 . .
C10 C11 C12 C13 0.0 . .
C11 C12 C13 C8 0.0 . .
C9 C8 C13 C12 0.0 . .
P1 C8 C13 C12 180.0 . .
